data_4076096
loop_
_publ_author_name
'Wang, Cun'
'Erker, Gerhard'
'Kehr, Gerald'
'Wedeking, Katrin'
'Fr\"ohlich, Roland'

_publ_section_title
;
 Synthesis, Structural Features, and Formation of Organometallic Derivates
 of C1-Bridged Cp/Amido Titanium and Zirconium &#x201C;CpCN-Constrained
 Geometry&#x201D; Systems
;
_journal_issue 20
_journal_name_full Organometallics
_journal_page_first 4760
_journal_paper_doi 10.1021/om0505918
_journal_volume 24
_journal_year 2005
_chemical_formula_sum 'C19 H27 N O Zr'
_chemical_formula_weight 376.64
_chemical_name_systematic
; 
 ? 
;
_space_group_IT_number 2
_symmetry_cell_setting triclinic
_symmetry_space_group_name_Hall '-P 1'
_symmetry_space_group_name_H-M 'P -1'
_atom_sites_solution_hydrogens geom
_atom_sites_solution_primary direct
_atom_sites_solution_secondary difmap
_audit_creation_method SHELXL-97
_cell_angle_alpha 76.51(1)
_cell_angle_beta 73.70(1)
_cell_angle_gamma 65.31(1)
_cell_formula_units_Z 2
_cell_length_a 9.409(1)
_cell_length_b 9.442(1)
_cell_length_c 11.747(1)
_cell_measurement_temperature 198(2)
_cell_volume 901.99(18)
_computing_cell_refinement 'Collect (Nonius B.V., 1998)'
_computing_data_collection 'Collect (Nonius B.V., 1998)'
_computing_data_reduction 'Denzo-SMN (Otwinowski & Minor, 1997)'
_computing_molecular_graphics 'XP (BrukerAXS, 2000)'
_computing_publication_material 'SHELXL-97 (Sheldrick, 1997)'
_computing_structure_refinement 'SHELXL-97 (Sheldrick, 1997)'
_computing_structure_solution 'SHELXS-97 (Sheldrick, 1990)'
_diffrn_ambient_temperature 198(2)
_diffrn_measured_fraction_theta_full 0.976
_diffrn_measured_fraction_theta_max 0.976
_diffrn_measurement_device_type 'Nonius KappaCCD'
_diffrn_measurement_method '\w and \f scans'
_diffrn_radiation_monochromator graphite
_diffrn_radiation_source 'rotating anode Nonius FR591'
_diffrn_radiation_type MoK\a
_diffrn_radiation_wavelength 0.71073
_diffrn_reflns_av_R_equivalents 0.036
_diffrn_reflns_av_sigmaI/netI 0.0250
_diffrn_reflns_limit_h_max 12
_diffrn_reflns_limit_h_min -12
_diffrn_reflns_limit_k_max 12
_diffrn_reflns_limit_k_min -10
_diffrn_reflns_limit_l_max 15
_diffrn_reflns_limit_l_min -14
_diffrn_reflns_number 9955
_diffrn_reflns_theta_full 28.28
_diffrn_reflns_theta_max 28.28
_diffrn_reflns_theta_min 1.82
_exptl_absorpt_coefficient_mu 0.611
_exptl_absorpt_correction_T_max 0.9414
_exptl_absorpt_correction_T_min 0.8622
_exptl_absorpt_correction_type empirical
_exptl_absorpt_process_details 'Denzo (Otwinowski, Borek, Majewski & Minor, 2003)'
_exptl_crystal_colour 'light yellow'
_exptl_crystal_density_diffrn 1.387
_exptl_crystal_density_method 'not measured'
_exptl_crystal_description plate
_exptl_crystal_F_000 392
_exptl_crystal_size_max 0.25
_exptl_crystal_size_mid 0.20
_exptl_crystal_size_min 0.10
_refine_diff_density_max 0.369
_refine_diff_density_min -0.545
_refine_diff_density_rms 0.057
_refine_ls_extinction_method none
_refine_ls_goodness_of_fit_ref 1.004
_refine_ls_hydrogen_treatment riding
_refine_ls_matrix_type full
_refine_ls_number_parameters 205
_refine_ls_number_reflns 4380
_refine_ls_number_restraints 0
_refine_ls_restrained_S_all 1.004
_refine_ls_R_factor_all 0.0264
_refine_ls_R_factor_gt 0.0244
_refine_ls_shift/su_max 0.001
_refine_ls_shift/su_mean 0.000
_refine_ls_structure_factor_coef Fsqd
_refine_ls_weighting_details 'calc w=1/[\s^2^(Fo^2^)+(0.0360P)^2^+0.5053P] where P=(Fo^2^+2Fc^2^)/3'
_refine_ls_weighting_scheme calc
_refine_ls_wR_factor_gt 0.0655
_refine_ls_wR_factor_ref 0.0669
_reflns_number_gt 4158
_reflns_number_total 4380
_reflns_threshold_expression >2sigma(I)
_cod_data_source_file om0505918si20050713_115612.cif
_cod_data_source_block erk2863
_cod_original_cell_volume 901.99(16)
_cod_original_sg_symbol_H-M P-1
_cod_database_code 4076096

loop_
_symmetry_equiv_pos_as_xyz
'x, y, z'
'-x, -y, -z'

loop_
_atom_site_label
_atom_site_type_symbol
_atom_site_fract_x
_atom_site_fract_y
_atom_site_fract_z
_atom_site_U_iso_or_equiv
_atom_site_adp_type
_atom_site_occupancy
_atom_site_symmetry_multiplicity
_atom_site_calc_flag
_atom_site_refinement_flags
Zr Zr 0.103656(16) 0.219237(16) 0.219526(13) 0.02113(6) Uani 1 1 d .
O1 O 0.32130(13) 0.27365(15) 0.22230(12) 0.0313(3) Uani 1 1 d .
N1 N 0.02815(15) 0.45490(15) 0.25268(12) 0.0214(2) Uani 1 1 d .
C1 C -0.17636(17) 0.39212(18) 0.24325(14) 0.0213(3) Uani 1 1 d .
C2 C -0.17303(19) 0.2557(2) 0.32671(15) 0.0273(3) Uani 1 1 d .
H2 H -0.1958 0.2501 0.4113 0.033 Uiso 1 1 calc R
C3 C -0.1298(2) 0.1291(2) 0.26202(19) 0.0353(4) Uani 1 1 d .
H3 H -0.1181 0.0241 0.2959 0.042 Uiso 1 1 calc R
C4 C -0.1075(2) 0.1854(2) 0.13998(18) 0.0341(4) Uani 1 1 d .
H4 H -0.0787 0.1258 0.0764 0.041 Uiso 1 1 calc R
C5 C -0.13557(19) 0.3471(2) 0.12777(15) 0.0265(3) Uani 1 1 d .
H5 H -0.1283 0.4144 0.0542 0.032 Uiso 1 1 calc R
C6 C -0.14661(17) 0.53158(17) 0.26276(13) 0.0197(3) Uani 1 1 d .
H6 H -0.1685 0.6151 0.1926 0.024 Uiso 1 1 calc R
C7 C -0.24979(19) 0.6059(2) 0.37887(15) 0.0262(3) Uani 1 1 d .
C71 C -0.2306(2) 0.7592(2) 0.37933(19) 0.0407(4) Uani 1 1 d .
H71A H -0.3067 0.8113 0.4473 0.061 Uiso 1 1 calc R
H71B H -0.2515 0.8287 0.3046 0.061 Uiso 1 1 calc R
H71C H -0.1214 0.7355 0.3864 0.061 Uiso 1 1 calc R
C72 C -0.4255(2) 0.6477(3) 0.37693(19) 0.0392(4) Uani 1 1 d .
H72A H -0.4420 0.5515 0.3778 0.059 Uiso 1 1 calc R
H72B H -0.4519 0.7199 0.3043 0.059 Uiso 1 1 calc R
H72C H -0.4947 0.6982 0.4475 0.059 Uiso 1 1 calc R
C73 C -0.2075(2) 0.4979(3) 0.49394(16) 0.0384(4) Uani 1 1 d .
H73A H -0.0910 0.4453 0.4833 0.058 Uiso 1 1 calc R
H73B H -0.2555 0.4189 0.5118 0.058 Uiso 1 1 calc R
H73C H -0.2488 0.5605 0.5603 0.058 Uiso 1 1 calc R
C8 C 0.13342(18) 0.53242(19) 0.21143(13) 0.0226(3) Uani 1 1 d .
C9 C 0.0983(2) 0.6939(2) 0.17968(15) 0.0304(3) Uani 1 1 d .
H9 H -0.0097 0.7648 0.1838 0.036 Uiso 1 1 calc R
C10 C 0.2209(3) 0.7516(3) 0.14191(17) 0.0395(4) Uani 1 1 d .
H10 H 0.1948 0.8618 0.1213 0.047 Uiso 1 1 calc R
C11 C 0.3790(3) 0.6521(3) 0.13391(18) 0.0432(5) Uani 1 1 d .
H11 H 0.4606 0.6938 0.1103 0.052 Uiso 1 1 calc R
C12 C 0.4187(2) 0.4898(3) 0.16067(16) 0.0367(4) Uani 1 1 d .
H12 H 0.5273 0.4195 0.1539 0.044 Uiso 1 1 calc R
C13 C 0.29709(19) 0.4339(2) 0.19713(14) 0.0263(3) Uani 1 1 d .
C14 C 0.4844(2) 0.1631(3) 0.2149(2) 0.0515(6) Uani 1 1 d .
H14A H 0.5453 0.1750 0.1329 0.077 Uiso 1 1 calc R
H14B H 0.4861 0.0558 0.2365 0.077 Uiso 1 1 calc R
H14C H 0.5327 0.1834 0.2701 0.077 Uiso 1 1 calc R
C15 C 0.1843(2) 0.0230(2) 0.36888(18) 0.0389(4) Uani 1 1 d .
H15A H 0.2835 0.0195 0.3831 0.058 Uiso 1 1 calc R
H15B H 0.2029 -0.0776 0.3459 0.058 Uiso 1 1 calc R
H15C H 0.1012 0.0425 0.4421 0.058 Uiso 1 1 calc R
C16 C 0.2570(2) 0.1542(2) 0.03665(16) 0.0345(4) Uani 1 1 d .
H16A H 0.2848 0.2432 -0.0096 0.052 Uiso 1 1 calc R
H16B H 0.1970 0.1286 -0.0063 0.052 Uiso 1 1 calc R
H16C H 0.3550 0.0627 0.0472 0.052 Uiso 1 1 calc R

loop_
_atom_site_aniso_label
_atom_site_aniso_U_11
_atom_site_aniso_U_22
_atom_site_aniso_U_33
_atom_site_aniso_U_23
_atom_site_aniso_U_13
_atom_site_aniso_U_12
Zr 0.01717(8) 0.01832(8) 0.02434(9) -0.00143(6) -0.00385(6) -0.00429(6)
O1 0.0156(5) 0.0331(7) 0.0418(7) -0.0061(5) -0.0066(5) -0.0048(5)
N1 0.0157(6) 0.0202(6) 0.0271(6) -0.0024(5) -0.0039(5) -0.0063(5)
C1 0.0140(6) 0.0222(7) 0.0268(7) -0.0027(6) -0.0058(5) -0.0053(5)
C2 0.0227(7) 0.0280(8) 0.0301(8) -0.0010(6) -0.0015(6) -0.0126(6)
C3 0.0284(8) 0.0270(9) 0.0539(11) -0.0059(8) -0.0051(8) -0.0156(7)
C4 0.0285(8) 0.0351(9) 0.0457(10) -0.0161(8) -0.0098(7) -0.0117(7)
C5 0.0227(7) 0.0299(8) 0.0281(8) -0.0058(6) -0.0094(6) -0.0072(6)
C6 0.0161(6) 0.0193(7) 0.0217(7) -0.0015(5) -0.0047(5) -0.0049(5)
C7 0.0201(7) 0.0291(8) 0.0289(8) -0.0088(6) -0.0039(6) -0.0070(6)
C71 0.0394(10) 0.0361(10) 0.0469(11) -0.0215(9) 0.0015(8) -0.0128(8)
C72 0.0185(8) 0.0464(11) 0.0477(11) -0.0191(9) -0.0015(7) -0.0043(7)
C73 0.0406(10) 0.0536(12) 0.0234(8) -0.0071(8) -0.0059(7) -0.0195(9)
C8 0.0228(7) 0.0300(8) 0.0187(7) -0.0048(6) -0.0025(5) -0.0137(6)
C9 0.0365(9) 0.0321(9) 0.0278(8) -0.0051(7) -0.0032(7) -0.0195(8)
C10 0.0535(12) 0.0439(11) 0.0331(9) -0.0053(8) -0.0017(8) -0.0344(10)
C11 0.0462(11) 0.0663(14) 0.0349(10) -0.0102(9) 0.0015(8) -0.0428(11)
C12 0.0255(8) 0.0608(13) 0.0315(9) -0.0131(8) 0.0011(7) -0.0245(9)
C13 0.0230(7) 0.0373(9) 0.0217(7) -0.0064(6) -0.0032(6) -0.0141(7)
C14 0.0175(8) 0.0503(13) 0.0743(16) -0.0086(11) -0.0124(9) 0.0010(8)
C15 0.0350(9) 0.0326(10) 0.0387(10) 0.0068(8) -0.0099(8) -0.0074(8)
C16 0.0293(8) 0.0379(10) 0.0303(9) -0.0053(7) 0.0003(7) -0.0106(7)

loop_
_atom_type_symbol
_atom_type_description
_atom_type_scat_dispersion_real
_atom_type_scat_dispersion_imag
_atom_type_scat_source
C C 0.0033 0.0016 'International Tables Vol C Tables 4.2.6.8 and 6.1.1.4'
H H 0.0000 0.0000 'International Tables Vol C Tables 4.2.6.8 and 6.1.1.4'
N N 0.0061 0.0033 'International Tables Vol C Tables 4.2.6.8 and 6.1.1.4'
O O 0.0106 0.0060 'International Tables Vol C Tables 4.2.6.8 and 6.1.1.4'
Zr Zr -2.9673 0.5597 'International Tables Vol C Tables 4.2.6.8 and 6.1.1.4'

loop_
_geom_angle_atom_site_label_1
_geom_angle_atom_site_label_2
_geom_angle_atom_site_label_3
_geom_angle
N1 Zr C15 117.73(7)
N1 Zr C16 118.11(6)
C15 Zr C16 111.75(7)
N1 Zr O1 69.47(5)
C15 Zr O1 85.11(6)
C16 Zr O1 80.56(6)
N1 Zr C1 59.44(5)
C15 Zr C1 119.00(6)
C16 Zr C1 121.56(6)
O1 Zr C1 128.88(5)
N1 Zr C2 81.98(5)
C15 Zr C2 86.90(7)
C16 Zr C2 136.25(6)
O1 Zr C2 142.17(5)
C1 Zr C2 33.70(5)
N1 Zr C5 79.83(5)
C15 Zr C5 136.54(7)
C16 Zr C5 88.97(6)
O1 Zr C5 137.29(5)
C1 Zr C5 33.52(5)
C2 Zr C5 54.72(6)
N1 Zr C3 112.51(6)
C15 Zr C3 83.29(7)
C16 Zr C3 107.80(7)
O1 Zr C3 167.63(6)
C1 Zr C3 54.92(6)
C2 Zr C3 32.76(6)
C5 Zr C3 53.56(6)
N1 Zr C4 110.93(5)
C15 Zr C4 110.26(7)
C16 Zr C4 82.49(7)
O1 Zr C4 160.48(6)
C1 Zr C4 54.74(5)
C2 Zr C4 53.76(6)
C5 Zr C4 32.42(6)
C3 Zr C4 31.57(6)
C13 O1 C14 116.85(15)
C13 O1 Zr 114.50(9)
C14 O1 Zr 126.38(13)
C8 N1 C6 124.68(13)
C8 N1 Zr 119.62(10)
C6 N1 Zr 108.66(9)
C5 C1 C2 106.71(14)
C5 C1 C6 121.14(13)
C2 C1 C6 126.17(14)
C5 C1 Zr 75.44(9)
C2 C1 Zr 74.76(9)
C6 C1 Zr 93.75(8)
C1 C2 C3 108.31(15)
C1 C2 Zr 71.55(8)
C3 C2 Zr 77.12(10)
C4 C3 C2 108.24(16)
C4 C3 Zr 74.88(10)
C2 C3 Zr 70.12(9)
C3 C4 C5 107.89(16)
C3 C4 Zr 73.56(10)
C5 C4 Zr 70.22(9)
C4 C5 C1 108.85(15)
C4 C5 Zr 77.36(10)
C1 C5 Zr 71.04(8)
N1 C6 C1 98.16(11)
N1 C6 C7 117.95(12)
C1 C6 C7 115.13(12)
C73 C7 C71 107.57(15)
C73 C7 C72 110.43(15)
C71 C7 C72 107.51(15)
C73 C7 C6 113.51(14)
C71 C7 C6 110.67(14)
C72 C7 C6 107.01(13)
N1 C8 C9 128.40(15)
N1 C8 C13 115.13(14)
C9 C8 C13 116.45(14)
C10 C9 C8 120.46(18)
C11 C10 C9 121.33(19)
C10 C11 C12 119.72(17)
C13 C12 C11 118.53(18)
C12 C13 O1 124.08(16)
C12 C13 C8 123.39(17)
O1 C13 C8 112.52(13)

loop_
_geom_bond_atom_site_label_1
_geom_bond_atom_site_label_2
_geom_bond_distance
Zr N1 2.1298(13)
Zr C15 2.2676(18)
Zr C16 2.2824(18)
Zr O1 2.3201(12)
Zr C1 2.4271(15)
Zr C2 2.4687(16)
Zr C5 2.4840(16)
Zr C3 2.5590(17)
Zr C4 2.5758(17)
O1 C13 1.403(2)
O1 C14 1.443(2)
N1 C8 1.3864(19)
N1 C6 1.4759(18)
C1 C5 1.417(2)
C1 C2 1.420(2)
C1 C6 1.533(2)
C2 C3 1.421(3)
C3 C4 1.397(3)
C4 C5 1.415(2)
C6 C7 1.559(2)
C7 C73 1.532(2)
C7 C71 1.533(2)
C7 C72 1.537(2)
C8 C9 1.399(2)
C8 C13 1.413(2)
C9 C10 1.397(2)
C10 C11 1.378(3)
C11 C12 1.396(3)
C12 C13 1.377(2)

loop_
_geom_torsion_atom_site_label_1
_geom_torsion_atom_site_label_2
_geom_torsion_atom_site_label_3
_geom_torsion_atom_site_label_4
_geom_torsion
N1 Zr O1 C13 -23.50(10)
C15 Zr O1 C13 -145.56(12)
C16 Zr O1 C13 101.41(11)
C1 Zr O1 C13 -21.77(13)
C2 Zr O1 C13 -67.01(14)
C5 Zr O1 C13 23.37(14)
C3 Zr O1 C13 -125.1(2)
C4 Zr O1 C13 71.39(19)
N1 Zr O1 C14 174.26(17)
C15 Zr O1 C14 52.20(17)
C16 Zr O1 C14 -60.83(17)
C1 Zr O1 C14 175.98(16)
C2 Zr O1 C14 130.74(16)
C5 Zr O1 C14 -138.87(16)
C3 Zr O1 C14 72.7(3)
C4 Zr O1 C14 -90.8(2)
C15 Zr N1 C8 98.87(12)
C16 Zr N1 C8 -40.20(13)
O1 Zr N1 C8 26.31(11)
C1 Zr N1 C8 -152.13(13)
C2 Zr N1 C8 -178.94(12)
C5 Zr N1 C8 -123.50(12)
C3 Zr N1 C8 -166.83(11)
C4 Zr N1 C8 -132.82(11)
C15 Zr N1 C6 -109.14(10)
C16 Zr N1 C6 111.80(10)
O1 Zr N1 C6 178.30(10)
C1 Zr N1 C6 -0.14(9)
C2 Zr N1 C6 -26.94(9)
C5 Zr N1 C6 28.49(9)
C3 Zr N1 C6 -14.83(11)
C4 Zr N1 C6 19.18(11)
N1 Zr C1 C5 121.35(11)
C15 Zr C1 C5 -131.76(11)
C16 Zr C1 C5 15.12(12)
O1 Zr C1 C5 119.47(10)
C2 Zr C1 C5 -112.25(13)
C3 Zr C1 C5 -75.29(11)
C4 Zr C1 C5 -36.42(10)
N1 Zr C1 C2 -126.40(11)
C15 Zr C1 C2 -19.51(12)
C16 Zr C1 C2 127.37(10)
O1 Zr C1 C2 -128.28(9)
C5 Zr C1 C2 112.25(13)
C3 Zr C1 C2 36.96(10)
C4 Zr C1 C2 75.83(11)
N1 Zr C1 C6 0.13(8)
C15 Zr C1 C6 107.02(10)
C16 Zr C1 C6 -106.10(10)
O1 Zr C1 C6 -1.75(11)
C2 Zr C1 C6 126.53(14)
C5 Zr C1 C6 -121.22(13)
C3 Zr C1 C6 163.49(12)
C4 Zr C1 C6 -157.64(11)
C5 C1 C2 C3 0.26(17)
C6 C1 C2 C3 -152.40(15)
Zr C1 C2 C3 -69.02(12)
C5 C1 C2 Zr 69.28(10)
C6 C1 C2 Zr -83.38(14)
N1 Zr C2 C1 44.42(9)
C15 Zr C2 C1 162.99(11)
C16 Zr C2 C1 -78.32(12)
O1 Zr C2 C1 85.05(12)
C5 Zr C2 C1 -38.77(9)
C3 Zr C2 C1 -114.59(15)
C4 Zr C2 C1 -78.99(10)
N1 Zr C2 C3 159.01(11)
C15 Zr C2 C3 -82.42(12)
C16 Zr C2 C3 36.27(15)
O1 Zr C2 C3 -160.36(10)
C1 Zr C2 C3 114.59(15)
C5 Zr C2 C3 75.82(11)
C4 Zr C2 C3 35.60(11)
C1 C2 C3 C4 -0.41(19)
Zr C2 C3 C4 -65.72(13)
C1 C2 C3 Zr 65.31(11)
N1 Zr C3 C4 93.68(11)
C15 Zr C3 C4 -149.03(12)
C16 Zr C3 C4 -38.30(12)
O1 Zr C3 C4 -169.6(2)
C1 Zr C3 C4 78.20(12)
C2 Zr C3 C4 116.26(16)
C5 Zr C3 C4 36.60(10)
N1 Zr C3 C2 -22.58(12)
C15 Zr C3 C2 94.71(12)
C16 Zr C3 C2 -154.56(11)
O1 Zr C3 C2 74.2(3)
C1 Zr C3 C2 -38.06(10)
C5 Zr C3 C2 -79.66(11)
C4 Zr C3 C2 -116.26(16)
C2 C3 C4 C5 0.40(19)
Zr C3 C4 C5 -62.22(12)
C2 C3 C4 Zr 62.62(12)
N1 Zr C4 C3 -99.24(11)
C15 Zr C4 C3 33.01(13)
C16 Zr C4 C3 143.48(12)
O1 Zr C4 C3 173.33(13)
C1 Zr C4 C3 -78.82(12)
C2 Zr C4 C3 -36.99(10)
C5 Zr C4 C3 -116.52(16)
N1 Zr C4 C5 17.28(12)
C15 Zr C4 C5 149.53(11)
C16 Zr C4 C5 -100.00(11)
O1 Zr C4 C5 -70.15(19)
C1 Zr C4 C5 37.70(10)
C2 Zr C4 C5 79.53(11)
C3 Zr C4 C5 116.52(16)
C3 C4 C5 C1 -0.24(19)
Zr C4 C5 C1 -64.63(11)
C3 C4 C5 Zr 64.39(13)
C2 C1 C5 C4 -0.01(17)
C6 C1 C5 C4 154.31(14)
Zr C1 C5 C4 68.79(12)
C2 C1 C5 Zr -68.80(10)
C6 C1 C5 Zr 85.52(12)
N1 Zr C5 C4 -163.63(11)
C15 Zr C5 C4 -43.75(15)
C16 Zr C5 C4 77.56(12)
O1 Zr C5 C4 152.40(10)
C1 Zr C5 C4 -115.29(15)
C2 Zr C5 C4 -76.31(11)
C3 Zr C5 C4 -35.61(11)
N1 Zr C5 C1 -48.34(9)
C15 Zr C5 C1 71.53(13)
C16 Zr C5 C1 -167.15(10)
O1 Zr C5 C1 -92.31(11)
C2 Zr C5 C1 38.98(9)
C3 Zr C5 C1 79.68(10)
C4 Zr C5 C1 115.29(15)
C8 N1 C6 C1 150.43(14)
Zr N1 C6 C1 0.19(12)
C8 N1 C6 C7 -85.40(18)
Zr N1 C6 C7 124.36(12)
C5 C1 C6 N1 -75.40(16)
C2 C1 C6 N1 73.67(17)
Zr C1 C6 N1 -0.16(10)
C5 C1 C6 C7 158.43(14)
C2 C1 C6 C7 -52.5(2)
Zr C1 C6 C7 -126.33(11)
N1 C6 C7 C73 -47.14(19)
C1 C6 C7 C73 68.09(17)
N1 C6 C7 C71 73.93(18)
C1 C6 C7 C71 -170.84(14)
N1 C6 C7 C72 -169.22(14)
C1 C6 C7 C72 -53.99(18)
C6 N1 C8 C9 4.7(2)
Zr N1 C8 C9 151.98(14)
C6 N1 C8 C13 -173.51(14)
Zr N1 C8 C13 -26.26(17)
N1 C8 C9 C10 178.68(16)
C13 C8 C9 C10 -3.1(2)
C8 C9 C10 C11 0.5(3)
C9 C10 C11 C12 1.8(3)
C10 C11 C12 C13 -1.4(3)
C11 C12 C13 O1 177.53(16)
C11 C12 C13 C8 -1.4(3)
C14 O1 C13 C12 3.3(2)
Zr O1 C13 C12 -160.72(13)
C14 O1 C13 C8 -177.65(16)
Zr O1 C13 C8 18.32(16)
N1 C8 C13 C12 -177.92(15)
C9 C8 C13 C12 3.6(2)
N1 C8 C13 O1 3.04(19)
C9 C8 C13 O1 -175.42(14)
